data_4074164
loop_
_publ_author_name
'Silva, Leonel C.'
'Gomes, Pedro T.'
'Veiros, Luis F.'
'Pascu, Sofia I.'
'Duarte, M. Teresa'
'Namorado, S\'onia'
'Ascenso, Jos\'e R.'
'Dias, Alberto R.'

_publ_section_title
;
 Synthesis, Structure, and Solution Dynamics of Neutral Allylnickel
 Complexes of N-Heterocyclic Carbenes
;
_journal_issue 18
_journal_name_full Organometallics
_journal_page_first 4391
_journal_paper_doi 10.1021/om060444p
_journal_volume 25
_journal_year 2006
_chemical_formula_moiety 'C10 H17 Br1 N2 Ni1'
_chemical_formula_sum 'C10 H17 Br N2 Ni'
_chemical_formula_weight 303.87
_space_group_IT_number 15
_symmetry_cell_setting monoclinic
_symmetry_space_group_name_Hall '-C 2yc'
_symmetry_space_group_name_H-M 'C 1 2/c 1'
_atom_sites_solution_hydrogens geom
_atom_sites_solution_primary direct
_audit_creation_date 06-03-07
_audit_creation_method CRYSTALS_ver_12.82
_cell_angle_alpha 90
_cell_angle_beta 93.703(4)
_cell_angle_gamma 90
_cell_formula_units_Z 8
_cell_length_a 20.265(5)
_cell_length_b 8.471(2)
_cell_length_c 14.144(4)
_cell_measurement_reflns_used 13420
_cell_measurement_temperature 150
_cell_measurement_theta_max 30
_cell_measurement_theta_min 0
_cell_volume 2423.0(11)
_computing_cell_refinement
; 
Bruker SAINT version 6.36a (Bruker, 2002)
;
_computing_data_collection
; 
SMART (Siemens, 1993) 
;
_computing_data_reduction
; 
 Bruker SAINT version 6.36a (Bruker, 2002) 
;
_computing_molecular_graphics 'CAMERON (Watkin et al., 1996)'
_computing_publication_material 'CRYSTALS (Betteridge et al., 2003)'
_computing_structure_refinement 'CRYSTALS (Betteridge et al., 2003)'
_computing_structure_solution
; 
 SHELXS 86 (Sheldrick, 1986) 
;
_diffrn_ambient_temperature 150
_diffrn_measured_fraction_theta_full 0.960
_diffrn_measured_fraction_theta_max 0.959
_diffrn_measurement_device_type
; 
Bruker AXS SMART 1K CCD diffractometer
;
_diffrn_measurement_method 'thin slice \w-scans'
_diffrn_radiation_monochromator 'silicon 111'
_diffrn_radiation_source 'Daresbury SRS Station 9.8'
_diffrn_radiation_type 'synchrotron '
_diffrn_radiation_wavelength 0.6904
_diffrn_reflns_av_R_equivalents 0.033
_diffrn_reflns_limit_h_max 28
_diffrn_reflns_limit_h_min -28
_diffrn_reflns_limit_k_max 11
_diffrn_reflns_limit_k_min -12
_diffrn_reflns_limit_l_max 20
_diffrn_reflns_limit_l_min -20
_diffrn_reflns_number 13420
_diffrn_reflns_theta_full 28.344
_diffrn_reflns_theta_max 28.923
_diffrn_reflns_theta_min 1.919
_diffrn_standards_number 0
_exptl_absorpt_coefficient_mu 4.865
_exptl_absorpt_correction_T_max 1.0000
_exptl_absorpt_correction_T_min 1.0000
_exptl_absorpt_correction_type multi-scan
_exptl_absorpt_process_details
; 
 SADABS (Siemens, 1996) 
;
_exptl_crystal_colour brown
_exptl_crystal_density_diffrn 1.666
_exptl_crystal_description shard
_exptl_crystal_F_000 1232
_exptl_crystal_size_max 0.02
_exptl_crystal_size_mid 0.02
_exptl_crystal_size_min 0.01
_refine_diff_density_max 2.24
_refine_diff_density_min -0.65
_refine_ls_extinction_method None
_refine_ls_goodness_of_fit_ref 1.0257
_refine_ls_hydrogen_treatment noref
_refine_ls_matrix_type full
_refine_ls_number_parameters 127
_refine_ls_number_reflns 2769
_refine_ls_number_restraints 0
_refine_ls_R_factor_all 0.0408
_refine_ls_R_factor_gt 0.0345
_refine_ls_shift/su_max 0.025204
_refine_ls_structure_factor_coef F
_refine_ls_weighting_details
;
 Method, part 1, Chebychev polynomial, (Watkin, 1994, Prince, 1982) 
 [weight] = 1.0/[A~0~*T~0~(x)+A~1~*T~1~(x) ... +A~n-1~]*T~n-1~(x)] 
 where A~i~ are the Chebychev coefficients listed below and x= Fcalc/Fmax 
 Method = Robust Weighting (Prince, 1982) 
 W = [weight] * [1-(deltaF/6*sigmaF)^2^]^2^ 
 A~i~ are: 
 0.771 0.156 0.584 
;
_refine_ls_weighting_scheme calc
_refine_ls_wR_factor_all 0.0444
_refine_ls_wR_factor_gt 0.0434
_refine_ls_wR_factor_ref 0.0434
_reflns_limit_h_max 28
_reflns_limit_h_min -28
_reflns_limit_k_max 12
_reflns_limit_k_min 0
_reflns_limit_l_max 20
_reflns_limit_l_min 0
_reflns_number_gt 2769
_reflns_number_total 3558
_reflns_threshold_expression I>3.00u(I)
_oxford_diffrn_Wilson_B_factor 0.00
_oxford_diffrn_Wilson_scale 0.00
_oxford_refine_ls_scale 0.1765(4)
_cod_data_source_file om060444psi20060519_032000.cif
_cod_data_source_block compound_2_(cam205)
_cod_depositor_comments
;
The following automatic conversions were performed:

'_symmetry_cell_setting' value 'Monoclinic' changed to 'monoclinic'
according to /home/saulius/struct/CIF-dictionaries/cif_core.dic
dictionary named 'cif_core.dic' version 2.4.1 from 2010-06-29.

Automatic conversion script
Id: cif_fix_values 1715 2011-07-08 13:25:40Z adriana 
;
_cod_original_sg_symbol_H-M 'C 1 2/c 1 '
_cod_original_formula_sum 'C10 H17 Br1 N2 Ni1'
_cod_database_code 4074164

loop_
_symmetry_equiv_pos_as_xyz
x,y,z
-x,-y,-z
x+1/2,y+1/2,z
-x+1/2,-y+1/2,-z
-x,y,-z+1/2
x,-y,z+1/2
-x+1/2,y+1/2,-z+1/2
x+1/2,-y+1/2,z+1/2

loop_
_atom_site_label
_atom_site_type_symbol
_atom_site_fract_x
_atom_site_fract_y
_atom_site_fract_z
_atom_site_U_iso_or_equiv
_atom_site_occupancy
_atom_site_adp_type
Ni1 Ni 0.161633(14) 0.17430(3) -0.09971(2) 0.0247 1.0000 Uani
Br1 Br 0.140320(12) 0.08499(3) 0.055349(17) 0.0286 1.0000 Uani
N1 N 0.11082(10) 0.5013(2) -0.11518(13) 0.0236 1.0000 Uani
N2 N 0.03250(10) 0.3316(2) -0.11752(14) 0.0252 1.0000 Uani
C1 C 0.23667(19) 0.0147(4) -0.1148(3) 0.0485 1.0000 Uani
C2 C 0.2059(2) 0.0528(5) -0.1974(3) 0.0552 1.0000 Uani
C3 C 0.19451(16) 0.2090(4) -0.2279(2) 0.0403 1.0000 Uani
C4 C 0.09960(11) 0.3437(3) -0.11099(16) 0.0241 1.0000 Uani
C5 C 0.05211(12) 0.5868(3) -0.12383(16) 0.0246 1.0000 Uani
C6 C 0.00238(11) 0.4790(3) -0.12461(15) 0.0240 1.0000 Uani
C7 C 0.17630(13) 0.5726(3) -0.1121(2) 0.0328 1.0000 Uani
C8 C -0.00326(13) 0.1834(3) -0.1170(2) 0.0339 1.0000 Uani
C9 C 0.05042(14) 0.7619(3) -0.1344(2) 0.0335 1.0000 Uani
C10 C -0.07042(12) 0.5000(3) -0.13251(18) 0.0309 1.0000 Uani
H11 H 0.2812 0.0597 -0.0988 0.0606 1.0000 Uiso
H12 H 0.2322 -0.0875 -0.0865 0.0586 1.0000 Uiso
H21 H 0.1826 -0.0342 -0.2335 0.0686 1.0000 Uiso
H31 H 0.2296 0.2863 -0.2236 0.0517 1.0000 Uiso
H32 H 0.1644 0.2313 -0.2813 0.0513 1.0000 Uiso
H71 H 0.1799 0.6477 -0.0605 0.0500 1.0000 Uiso
H72 H 0.1823 0.6232 -0.1717 0.0497 1.0000 Uiso
H73 H 0.2093 0.4909 -0.1009 0.0496 1.0000 Uiso
H81 H -0.0303 0.1778 -0.0627 0.0511 1.0000 Uiso
H82 H -0.0326 0.1796 -0.1720 0.0510 1.0000 Uiso
H83 H 0.0252 0.0918 -0.1169 0.0516 1.0000 Uiso
H91 H 0.0801 0.8052 -0.0842 0.0501 1.0000 Uiso
H92 H 0.0660 0.7898 -0.1935 0.0491 1.0000 Uiso
H93 H 0.0069 0.8016 -0.1308 0.0504 1.0000 Uiso
H101 H -0.0799 0.6088 -0.1278 0.0469 1.0000 Uiso
H102 H -0.0885 0.4438 -0.0811 0.0460 1.0000 Uiso
H103 H -0.0889 0.4597 -0.1909 0.0453 1.0000 Uiso

loop_
_atom_site_aniso_label
_atom_site_aniso_U_11
_atom_site_aniso_U_22
_atom_site_aniso_U_33
_atom_site_aniso_U_23
_atom_site_aniso_U_13
_atom_site_aniso_U_12
Ni1 0.02343(15) 0.02174(15) 0.02959(16) 0.00057(10) 0.00686(10) 0.00126(10)
Br1 0.02750(13) 0.03020(14) 0.02862(13) 0.00646(8) 0.00691(8) 0.00085(8)
N1 0.0225(8) 0.0227(8) 0.0259(8) 0.0000(7) 0.0043(6) -0.0007(7)
N2 0.0239(8) 0.0250(9) 0.0271(8) 0.0002(7) 0.0057(7) -0.0009(7)
C1 0.0504(18) 0.0377(15) 0.0600(19) 0.0071(14) 0.0252(15) 0.0178(13)
C2 0.053(2) 0.058(2) 0.056(2) -0.0048(16) 0.0176(16) 0.0079(16)
C3 0.0432(15) 0.0398(14) 0.0401(13) 0.0028(11) 0.0205(11) 0.0054(12)
C4 0.0252(9) 0.0230(9) 0.0245(9) 0.0019(7) 0.0063(7) 0.0002(8)
C5 0.0269(10) 0.0240(10) 0.0233(9) -0.0018(7) 0.0042(7) 0.0017(8)
C6 0.0239(9) 0.0270(10) 0.0215(9) -0.0019(7) 0.0035(7) 0.0026(8)
C7 0.0249(10) 0.0305(12) 0.0432(13) 0.0014(10) 0.0046(9) -0.0033(9)
C8 0.0297(12) 0.0291(11) 0.0431(13) 0.0022(10) 0.0041(10) -0.0062(9)
C9 0.0376(13) 0.0231(10) 0.0397(13) -0.0016(9) 0.0009(10) 0.0023(9)
C10 0.0229(10) 0.0387(12) 0.0313(11) 0.0005(10) 0.0029(8) 0.0047(9)

loop_
_atom_type_symbol
_atom_type_scat_dispersion_real
_atom_type_scat_dispersion_imag
_atom_type_scat_Cromer_Mann_a1
_atom_type_scat_Cromer_Mann_b1
_atom_type_scat_Cromer_Mann_a2
_atom_type_scat_Cromer_Mann_b2
_atom_type_scat_Cromer_Mann_a3
_atom_type_scat_Cromer_Mann_b3
_atom_type_scat_Cromer_Mann_a4
_atom_type_scat_Cromer_Mann_b4
_atom_type_scat_Cromer_Mann_c
_atom_type_scat_source
C 0.0033 0.0016 2.3100 20.8439 1.0200 10.2075 1.5886 0.5687 0.8650 51.6512 0.2156 'International Tables Vol C 4.2.6.8 and 6.1.1.4'
H 0.0000 0.0000 0.4930 10.5109 0.3229 26.1257 0.1402 3.1424 0.0408 57.7998 0.0030 'International Tables Vol C 4.2.6.8 and 6.1.1.4'
Br -0.2901 2.4595 17.1789 2.1723 5.2358 16.5796 5.6377 0.2609 3.9851 41.4328 2.9557 'International Tables Vol C 4.2.6.8 and 6.1.1.4'
N 0.0061 0.0033 12.2126 0.0057 3.1322 9.8933 2.0125 28.9975 1.1663 0.5826 -11.5290 'International Tables Vol C 4.2.6.8 and 6.1.1.4'
Ni 0.3393 1.1124 12.8376 3.8785 7.2920 0.2565 4.4438 12.1763 2.3800 66.3421 1.0341 'International Tables Vol C 4.2.6.8 and 6.1.1.4'

loop_
_geom_angle_atom_site_label_1
_geom_angle_atom_site_label_2
_geom_angle_atom_site_label_3
_geom_angle
_geom_angle_publ_flag
Br1 Ni1 C1 93.77(10) yes
Br1 Ni1 C2 126.37(13) yes
C1 Ni1 C2 38.35(18) yes
Br1 Ni1 C3 166.89(9) yes
C1 Ni1 C3 73.14(14) yes
C2 Ni1 C3 41.41(15) yes
Br1 Ni1 C4 99.09(7) yes
C1 Ni1 C4 166.85(11) yes
C2 Ni1 C4 131.09(15) yes
C3 Ni1 C4 94.02(11) yes
C4 N1 C5 111.82(19) yes
C4 N1 C7 124.2(2) yes
C5 N1 C7 124.0(2) yes
C4 N2 C6 111.7(2) yes
C4 N2 C8 124.2(2) yes
C6 N2 C8 124.1(2) yes
Ni1 C1 C2 67.9(2) yes
Ni1 C1 H11 113.1 no
C2 C1 H11 118.3 no
Ni1 C1 H12 117.3 no
C2 C1 H12 122.3 no
H11 C1 H12 111.1 no
C1 C2 Ni1 73.8(2) yes
C1 C2 C3 123.8(4) yes
Ni1 C2 C3 69.6(2) yes
C1 C2 H21 116.7 no
Ni1 C2 H21 121.2 no
C3 C2 H21 118.4 no
C2 C3 Ni1 68.9(2) yes
C2 C3 H31 120.9 no
Ni1 C3 H31 109.4 no
C2 C3 H32 120.7 no
Ni1 C3 H32 120.8 no
H31 C3 H32 110.1 no
N2 C4 N1 103.92(19) yes
N2 C4 Ni1 126.83(17) yes
N1 C4 Ni1 129.25(17) yes
N1 C5 C6 106.3(2) yes
N1 C5 C9 122.7(2) yes
C6 C5 C9 130.9(2) yes
N2 C6 C5 106.3(2) yes
N2 C6 C10 122.9(2) yes
C5 C6 C10 130.8(2) yes
N1 C7 H71 108.6 no
N1 C7 H72 109.1 no
H71 C7 H72 111.2 no
N1 C7 H73 109.1 no
H71 C7 H73 109.3 no
H72 C7 H73 109.7 no
N2 C8 H81 110.7 no
N2 C8 H82 108.3 no
H81 C8 H82 106.8 no
N2 C8 H83 113.4 no
H81 C8 H83 109.0 no
H82 C8 H83 108.5 no
C5 C9 H91 107.0 no
C5 C9 H92 109.3 no
H91 C9 H92 109.1 no
C5 C9 H93 111.2 no
H91 C9 H93 111.2 no
H92 C9 H93 109.0 no
C6 C10 H101 108.5 no
C6 C10 H102 108.0 no
H101 C10 H102 109.8 no
C6 C10 H103 111.0 no
H101 C10 H103 110.0 no
H102 C10 H103 109.4 no

loop_
_geom_bond_atom_site_label_1
_geom_bond_atom_site_label_2
_geom_bond_distance
_geom_bond_publ_flag
Ni1 Br1 2.3856(7) yes
Ni1 C1 2.056(3) yes
Ni1 C2 1.984(4) yes
Ni1 C3 1.993(3) yes
Ni1 C4 1.907(2) yes
N1 C4 1.356(3) yes
N1 C5 1.392(3) yes
N1 C7 1.456(3) yes
N2 C4 1.361(3) yes
N2 C6 1.391(3) yes
N2 C8 1.450(3) yes
C1 C2 1.329(6) yes
C1 H11 0.992 no
C1 H12 0.961 no
C2 C3 1.406(5) yes
C2 H21 0.998 no
C3 H31 0.965 no
C3 H32 0.959 no
C5 C6 1.360(3) yes
C5 C9 1.491(4) yes
C6 C10 1.483(3) yes
C7 H71 0.968 no
C7 H72 0.960 no
C7 H73 0.969 no
C8 H81 0.974 no
C8 H82 0.948 no
C8 H83 0.967 no
C9 H91 0.972 no
C9 H92 0.943 no
C9 H93 0.949 no
C10 H101 0.945 no
C10 H102 0.961 no
C10 H103 0.948 no
